data_7029940
loop_
_publ_author_name
'Chernyshev, Alexander N.'
'Bokach, Nadezhda A.'
'Gushchin, Pavel V.'
'Haukka, Matti'
'Kukushkin, Vadim Yu'

_publ_section_title
;
 Reactions of platinum(IV)-bound nitriles with isomeric nitroanilines:
 addition vs. substitution.
;
_journal_issue 41
_journal_name_full 'Dalton transactions (Cambridge, England : 2003)'
_journal_page_first 12857
_journal_page_last 12864
_journal_paper_doi 10.1039/c2dt30986f
_journal_volume 41
_journal_year 2012
_chemical_absolute_configuration unk
_chemical_formula_moiety 'C12 H16 Cl4 N4 O2 Pt'
_chemical_formula_sum 'C12 H16 Cl4 N4 O2 Pt'
_chemical_formula_weight 585.18
_chemical_name_systematic
;
?
;
_space_group_IT_number 145
_symmetry_cell_setting trigonal
_symmetry_space_group_name_Hall 'P 32'
_symmetry_space_group_name_H-M 'P 32'
_atom_sites_solution_hydrogens geom
_atom_sites_solution_primary direct
_atom_sites_solution_secondary difmap
_audit_creation_method SHELXL-97
_cell_angle_alpha 90.00
_cell_angle_beta 90.00
_cell_angle_gamma 120.00
_cell_formula_units_Z 3
_cell_length_a 7.8439(3)
_cell_length_b 7.8439(3)
_cell_length_c 25.4480(7)
_cell_measurement_temperature 120(2)
_cell_volume 1355.96(8)
_computing_cell_refinement 'Denzo/Scalepack (Otwinowski & Minor, 1997)'
_computing_data_collection 'Collect (Nonius BV, 1997-2000)'
_computing_data_reduction 'Denzo/Scalepack (Otwinowski & Minor, 1997)'
_computing_molecular_graphics 'CrystaMaker (CrystalMaker Software ltd., 2011)'
_computing_publication_material 'SHELXL-97 (Sheldrick, 1997)'
_computing_structure_refinement 'SHELXL-97 (Sheldrick, 1997)'
_computing_structure_solution 'SHELXS-97 (Sheldrick, 1997)'
_diffrn_ambient_temperature 120(2)
_diffrn_detector_area_resol_mean 9
_diffrn_measured_fraction_theta_full 0.989
_diffrn_measured_fraction_theta_max 0.989
_diffrn_measurement_device '95mm CCD camera on \k-goniostat'
_diffrn_measurement_device_type KappaCCD
_diffrn_measurement_method '\f scans and \w scans with \k offset'
_diffrn_radiation_monochromator 'horizontally mounted graphite crystal'
_diffrn_radiation_source 'fine-focus sealed tube'
_diffrn_radiation_type MoK\a
_diffrn_radiation_wavelength 0.71073
_diffrn_reflns_av_R_equivalents 0.0442
_diffrn_reflns_av_sigmaI/netI 0.0392
_diffrn_reflns_limit_h_max 9
_diffrn_reflns_limit_h_min -9
_diffrn_reflns_limit_k_max 9
_diffrn_reflns_limit_k_min -9
_diffrn_reflns_limit_l_max 31
_diffrn_reflns_limit_l_min -22
_diffrn_reflns_number 8574
_diffrn_reflns_theta_full 26.37
_diffrn_reflns_theta_max 26.37
_diffrn_reflns_theta_min 3.00
_exptl_absorpt_coefficient_mu 8.364
_exptl_absorpt_correction_T_max 0.5198
_exptl_absorpt_correction_T_min 0.4335
_exptl_absorpt_correction_type multi-scan
_exptl_absorpt_process_details 'Xprep in Shelxtl v.6.14-1 (Sheldrick, 2005)'
_exptl_crystal_colour yellow
_exptl_crystal_density_diffrn 2.150
_exptl_crystal_density_method 'not measured'
_exptl_crystal_description block
_exptl_crystal_F_000 834
_exptl_crystal_size_max 0.12
_exptl_crystal_size_mid 0.10
_exptl_crystal_size_min 0.09
_refine_diff_density_max 1.042
_refine_diff_density_min -1.216
_refine_diff_density_rms 0.119
_refine_ls_abs_structure_details 'Flack H D (1983), Acta Cryst. A39, 876-881'
_refine_ls_abs_structure_Flack -0.009(6)
_refine_ls_extinction_method none
_refine_ls_goodness_of_fit_ref 1.050
_refine_ls_hydrogen_treatment constr
_refine_ls_matrix_type full
_refine_ls_number_parameters 210
_refine_ls_number_reflns 2958
_refine_ls_number_restraints 1
_refine_ls_restrained_S_all 1.049
_refine_ls_R_factor_all 0.0244
_refine_ls_R_factor_gt 0.0230
_refine_ls_shift/su_max 0.001
_refine_ls_shift/su_mean 0.000
_refine_ls_structure_factor_coef Fsqd
_refine_ls_weighting_details 'calc w=1/[\s^2^(Fo^2^)+(0.0263P)^2^+0.3938P] where P=(Fo^2^+2Fc^2^)/3'
_refine_ls_weighting_scheme calc
_refine_ls_wR_factor_gt 0.0506
_refine_ls_wR_factor_ref 0.0513
_reflns_number_gt 2884
_reflns_number_total 2958
_reflns_threshold_expression >2sigma(I)
_cod_data_source_file c2dt30986f.txt
_cod_data_source_block 6
_cod_database_code 7029940

loop_
_symmetry_equiv_pos_as_xyz
'x, y, z'
'-y, x-y, z+2/3'
'-x+y, -x, z+1/3'

loop_
_atom_site_label
_atom_site_type_symbol
_atom_site_fract_x
_atom_site_fract_y
_atom_site_fract_z
_atom_site_U_iso_or_equiv
_atom_site_adp_type
_atom_site_occupancy
_atom_site_symmetry_multiplicity
_atom_site_calc_flag
_atom_site_refinement_flags
Pt1 Pt 0.55541(3) 0.86764(3) 0.500000(6) 0.01508(7) Uani 1 1 d .
Cl1 Cl 0.6219(2) 0.9651(2) 0.58721(6) 0.0224(3) Uani 1 1 d .
Cl2 Cl 0.4843(2) 0.7644(2) 0.41329(6) 0.0238(3) Uani 1 1 d .
Cl3 Cl 0.8117(2) 0.7984(2) 0.50102(6) 0.0197(3) Uani 1 1 d .
Cl4 Cl 0.2970(2) 0.9292(3) 0.50095(5) 0.0231(4) Uani 1 1 d .
O1 O 1.5859(7) 1.1875(7) 0.26353(19) 0.0316(11) Uani 1 1 d .
O2 O 1.5309(7) 1.4069(7) 0.22739(18) 0.0263(10) Uani 1 1 d .
N1 N 0.7255(7) 1.1493(7) 0.47763(19) 0.0159(11) Uani 1 1 d .
H1 H 0.7029 1.2326 0.4952 0.019 Uiso 1 1 calc R
N2 N 0.3739(7) 0.5919(8) 0.5247(2) 0.0219(11) Uani 1 1 d .
N3 N 0.9302(7) 1.1278(7) 0.4171(2) 0.0203(11) Uani 1 1 d .
H3 H 0.8740 1.0036 0.4267 0.024 Uiso 1 1 calc R
N4 N 1.4993(7) 1.2827(8) 0.2613(2) 0.0220(12) Uani 1 1 d .
C1 C 0.8629(8) 1.2326(8) 0.4422(2) 0.0169(12) Uani 1 1 d .
C2 C 0.9414(9) 1.4478(9) 0.4308(2) 0.0194(13) Uani 1 1 d .
H2A H 1.0726 1.5038 0.4141 0.023 Uiso 1 1 calc R
H2B H 0.9572 1.5187 0.4643 0.023 Uiso 1 1 calc R
C3 C 0.8025(10) 1.4784(10) 0.3942(3) 0.0269(15) Uani 1 1 d .
H3A H 0.7813 1.4029 0.3618 0.040 Uiso 1 1 calc R
H3B H 0.8617 1.6185 0.3857 0.040 Uiso 1 1 calc R
H3C H 0.6761 1.4333 0.4119 0.040 Uiso 1 1 calc R
C4 C 1.0760(9) 1.1822(9) 0.3776(2) 0.0184(13) Uani 1 1 d .
C5 C 1.1064(9) 1.3096(9) 0.3364(2) 0.0211(13) Uani 1 1 d .
H5 H 1.0306 1.3732 0.3341 0.025 Uiso 1 1 calc R
C6 C 1.2474(9) 1.3444(9) 0.2986(2) 0.0197(13) Uani 1 1 d .
H6 H 1.2718 1.4341 0.2707 0.024 Uiso 1 1 calc R
C7 C 1.3518(8) 1.2455(8) 0.3024(2) 0.0150(12) Uani 1 1 d .
C8 C 1.3216(8) 1.1143(9) 0.3417(3) 0.0206(13) Uani 1 1 d .
H8 H 1.3933 1.0462 0.3428 0.025 Uiso 1 1 calc R
C9 C 1.1830(10) 1.0837(9) 0.3800(3) 0.0226(14) Uani 1 1 d .
H9 H 1.1608 0.9951 0.4081 0.027 Uiso 1 1 calc R
C10 C 0.2771(9) 0.4413(9) 0.5421(3) 0.0219(14) Uani 1 1 d .
C11 C 0.1518(10) 0.2534(9) 0.5676(3) 0.0247(14) Uani 1 1 d .
H11A H 0.2095 0.1673 0.5630 0.030 Uiso 1 1 calc R
H11B H 0.0206 0.1883 0.5507 0.030 Uiso 1 1 calc R
C12 C 0.1293(10) 0.2790(10) 0.6252(3) 0.0276(15) Uani 1 1 d .
H12A H 0.2577 0.3338 0.6425 0.041 Uiso 1 1 calc R
H12B H 0.0377 0.1510 0.6408 0.041 Uiso 1 1 calc R
H12C H 0.0778 0.3690 0.6298 0.041 Uiso 1 1 calc R

loop_
_atom_site_aniso_label
_atom_site_aniso_U_11
_atom_site_aniso_U_22
_atom_site_aniso_U_33
_atom_site_aniso_U_23
_atom_site_aniso_U_13
_atom_site_aniso_U_12
Pt1 0.01287(11) 0.01636(12) 0.01557(11) 0.00198(9) 0.00221(9) 0.00699(10)
Cl1 0.0213(8) 0.0266(8) 0.0166(8) 0.0006(6) 0.0012(6) 0.0100(7)
Cl2 0.0214(8) 0.0259(8) 0.0166(8) -0.0028(6) 0.0001(6) 0.0062(7)
Cl3 0.0165(7) 0.0200(8) 0.0259(9) 0.0049(6) 0.0044(6) 0.0117(6)
Cl4 0.0180(7) 0.0298(9) 0.0263(10) 0.0038(7) 0.0021(6) 0.0155(6)
O1 0.029(3) 0.035(3) 0.038(3) 0.003(2) 0.010(2) 0.021(2)
O2 0.029(2) 0.025(2) 0.019(2) 0.004(2) 0.005(2) 0.009(2)
N1 0.014(2) 0.018(3) 0.014(3) 0.003(2) 0.003(2) 0.007(2)
N2 0.018(3) 0.022(3) 0.026(3) 0.006(2) 0.003(2) 0.010(2)
N3 0.022(3) 0.012(2) 0.025(3) 0.005(2) 0.010(2) 0.007(2)
N4 0.019(3) 0.025(3) 0.021(3) -0.002(2) 0.000(2) 0.011(2)
C1 0.015(3) 0.011(3) 0.018(3) -0.002(2) -0.002(2) 0.002(2)
C2 0.019(3) 0.015(3) 0.017(3) -0.002(3) 0.001(3) 0.004(3)
C3 0.030(4) 0.023(3) 0.030(4) 0.002(3) 0.000(3) 0.015(3)
C4 0.019(3) 0.019(3) 0.011(3) 0.002(2) 0.004(3) 0.006(3)
C5 0.021(3) 0.021(3) 0.021(3) 0.004(3) 0.003(3) 0.011(3)
C6 0.020(3) 0.015(3) 0.017(3) 0.005(3) -0.001(3) 0.004(3)
C7 0.012(3) 0.011(3) 0.018(3) -0.003(2) 0.001(2) 0.003(2)
C8 0.014(3) 0.020(3) 0.029(4) 0.000(3) -0.004(3) 0.009(3)
C9 0.026(3) 0.025(3) 0.017(3) 0.003(3) 0.001(3) 0.013(3)
C10 0.017(3) 0.022(3) 0.026(4) 0.000(3) 0.002(3) 0.009(3)
C11 0.021(3) 0.015(3) 0.031(4) 0.005(3) 0.002(3) 0.004(3)
C12 0.027(4) 0.032(4) 0.023(3) 0.002(3) 0.001(3) 0.014(3)

loop_
_atom_type_symbol
_atom_type_description
_atom_type_scat_dispersion_real
_atom_type_scat_dispersion_imag
_atom_type_scat_source
C C 0.0033 0.0016 'International Tables Vol C Tables 4.2.6.8 and 6.1.1.4'
H H 0.0000 0.0000 'International Tables Vol C Tables 4.2.6.8 and 6.1.1.4'
N N 0.0061 0.0033 'International Tables Vol C Tables 4.2.6.8 and 6.1.1.4'
O O 0.0106 0.0060 'International Tables Vol C Tables 4.2.6.8 and 6.1.1.4'
Cl Cl 0.1484 0.1585 'International Tables Vol C Tables 4.2.6.8 and 6.1.1.4'
Pt Pt -1.7033 8.3905 'International Tables Vol C Tables 4.2.6.8 and 6.1.1.4'

loop_
_geom_angle_atom_site_label_1
_geom_angle_atom_site_label_2
_geom_angle_atom_site_label_3
_geom_angle
_geom_angle_publ_flag
N2 Pt1 N1 176.2(2) yes
N2 Pt1 Cl4 89.89(15) ?
N1 Pt1 Cl4 86.72(15) ?
N2 Pt1 Cl1 88.66(16) ?
N1 Pt1 Cl1 89.56(14) ?
Cl4 Pt1 Cl1 89.85(5) ?
N2 Pt1 Cl2 90.28(16) ?
N1 Pt1 Cl2 91.49(14) ?
Cl4 Pt1 Cl2 89.99(5) ?
Cl1 Pt1 Cl2 178.93(6) yes
N2 Pt1 Cl3 88.59(15) ?
N1 Pt1 Cl3 94.78(15) ?
Cl4 Pt1 Cl3 178.28(6) yes
Cl1 Pt1 Cl3 89.32(5) ?
Cl2 Pt1 Cl3 90.82(5) ?
C1 N1 Pt1 132.5(4) ?
C1 N1 H1 113.8 ?
Pt1 N1 H1 113.8 ?
C10 N2 Pt1 175.1(6) ?
C1 N3 C4 131.2(5) ?
C1 N3 H3 114.4 ?
C4 N3 H3 114.4 ?
O2 N4 O1 123.8(5) ?
O2 N4 C7 118.8(5) ?
O1 N4 C7 117.4(5) ?
N1 C1 N3 120.2(5) ?
N1 C1 C2 117.8(5) ?
N3 C1 C2 122.0(5) ?
C1 C2 C3 111.4(5) ?
C1 C2 H2A 109.3 ?
C3 C2 H2A 109.3 ?
C1 C2 H2B 109.3 ?
C3 C2 H2B 109.3 ?
H2A C2 H2B 108.0 ?
C2 C3 H3A 109.5 ?
C2 C3 H3B 109.5 ?
H3A C3 H3B 109.5 ?
C2 C3 H3C 109.5 ?
H3A C3 H3C 109.5 ?
H3B C3 H3C 109.5 ?
C5 C4 C9 119.9(5) ?
C5 C4 N3 125.1(6) ?
C9 C4 N3 114.8(5) ?
C4 C5 C6 120.0(6) ?
C4 C5 H5 120.0 ?
C6 C5 H5 120.0 ?
C7 C6 C5 118.6(5) ?
C7 C6 H6 120.7 ?
C5 C6 H6 120.7 ?
C8 C7 C6 122.9(6) ?
C8 C7 N4 119.4(5) ?
C6 C7 N4 117.7(5) ?
C7 C8 C9 118.0(5) ?
C7 C8 H8 121.0 ?
C9 C8 H8 121.0 ?
C8 C9 C4 120.5(6) ?
C8 C9 H9 119.7 ?
C4 C9 H9 119.7 ?
N2 C10 C11 176.3(7) ?
C10 C11 C12 111.4(6) ?
C10 C11 H11A 109.3 ?
C12 C11 H11A 109.3 ?
C10 C11 H11B 109.3 ?
C12 C11 H11B 109.3 ?
H11A C11 H11B 108.0 ?
C11 C12 H12A 109.5 ?
C11 C12 H12B 109.5 ?
H12A C12 H12B 109.5 ?
C11 C12 H12C 109.5 ?
H12A C12 H12C 109.5 ?
H12B C12 H12C 109.5 ?

loop_
_geom_bond_atom_site_label_1
_geom_bond_atom_site_label_2
_geom_bond_distance
_geom_bond_publ_flag
Pt1 N2 2.005(5) yes
Pt1 N1 2.009(5) yes
Pt1 Cl4 2.3064(15) yes
Pt1 Cl1 2.3202(15) yes
Pt1 Cl2 2.3205(15) yes
Pt1 Cl3 2.3297(14) yes
O1 N4 1.236(7) ?
O2 N4 1.230(7) ?
N1 C1 1.303(7) yes
N1 H1 0.8800 ?
N2 C10 1.128(8) yes
N3 C1 1.340(8) yes
N3 C4 1.418(8) ?
N3 H3 0.8800 ?
N4 C7 1.476(8) ?
C1 C2 1.507(8) ?
C2 C3 1.541(9) ?
C2 H2A 0.9900 ?
C2 H2B 0.9900 ?
C3 H3A 0.9800 ?
C3 H3B 0.9800 ?
C3 H3C 0.9800 ?
C4 C5 1.384(9) ?
C4 C9 1.398(9) ?
C5 C6 1.387(9) ?
C5 H5 0.9500 ?
C6 C7 1.385(9) ?
C6 H6 0.9500 ?
C7 C8 1.368(9) ?
C8 C9 1.389(9) ?
C8 H8 0.9500 ?
C9 H9 0.9500 ?
C10 C11 1.452(9) ?
C11 C12 1.501(9) ?
C11 H11A 0.9900 ?
C11 H11B 0.9900 ?
C12 H12A 0.9800 ?
C12 H12B 0.9800 ?
C12 H12C 0.9800 ?

loop_
_geom_hbond_atom_site_label_D
_geom_hbond_atom_site_label_H
_geom_hbond_atom_site_label_A
_geom_hbond_distance_DH
_geom_hbond_distance_HA
_geom_hbond_distance_DA
_geom_hbond_angle_DHA
_geom_hbond_site_symmetry_A
N1 H1 O2 0.88 2.36 3.032(7) 133.9 3_685
N1 H1 N4 0.88 3.15 3.926(7) 149.0 3_685
N3 H3 Cl3 0.88 2.37 3.115(5) 142.5 .
N3 H3 Cl2 0.88 2.69 3.225(5) 120.1 .
